data_7109438
loop_
_publ_author_name
'Di Sun'
'Shuai Yuan'
'Hua Wang'
'Hai-Feng Lu'
'Sheng-Yu Feng'
'Dao-Feng Sun'

_publ_section_title
;
 Luminescence thermochromism of two entangled copper-iodide networks with
 a large temperature-dependent emission shift
;
_journal_name_full Chem.Commun.
_journal_page_first 6152
_journal_paper_doi 10.1039/c3cc42741b
_journal_volume 49
_journal_year 2013
_chemical_formula_sum 'C15 H21 Cu3 I3 N6'
_chemical_formula_weight 856.70
_space_group_IT_number 15
_symmetry_cell_setting monoclinic
_symmetry_space_group_name_Hall '-C 2yc'
_symmetry_space_group_name_H-M 'C 1 2/c 1'
_atom_sites_solution_hydrogens geom
_atom_sites_solution_primary direct
_atom_sites_solution_secondary difmap
_audit_creation_method SHELXL-97
_cell_angle_alpha 90.00
_cell_angle_beta 101.063(4)
_cell_angle_gamma 90.00
_cell_formula_units_Z 8
_cell_length_a 25.258(7)
_cell_length_b 11.286(3)
_cell_length_c 16.119(4)
_cell_measurement_reflns_used 1717
_cell_measurement_temperature 160(2)
_cell_measurement_theta_max 24.88
_cell_measurement_theta_min 2.45
_cell_volume 4510(2)
_computing_structure_refinement 'SHELXL-97 (Sheldrick, 1997)'
_computing_structure_solution 'SHELXS-97 (Sheldrick, 1990)'
_diffrn_ambient_temperature 160(2)
_diffrn_measured_fraction_theta_full 0.989
_diffrn_measured_fraction_theta_max 0.989
_diffrn_radiation_monochromator graphite
_diffrn_radiation_source 'fine-focus sealed tube'
_diffrn_radiation_type MoK\a
_diffrn_radiation_wavelength 0.71073
_diffrn_reflns_av_R_equivalents 0.0437
_diffrn_reflns_av_sigmaI/netI 0.0664
_diffrn_reflns_limit_h_max 26
_diffrn_reflns_limit_h_min -30
_diffrn_reflns_limit_k_max 13
_diffrn_reflns_limit_k_min -8
_diffrn_reflns_limit_l_max 19
_diffrn_reflns_limit_l_min -17
_diffrn_reflns_number 8744
_diffrn_reflns_theta_full 25.00
_diffrn_reflns_theta_max 25.00
_diffrn_reflns_theta_min 1.64
_exptl_absorpt_coefficient_mu 6.924
_exptl_absorpt_correction_T_max 0.6073
_exptl_absorpt_correction_T_min 0.5443
_exptl_absorpt_correction_type multi-scan
_exptl_absorpt_process_details sadabs
_exptl_crystal_density_diffrn 2.524
_exptl_crystal_density_method 'not measured'
_exptl_crystal_F_000 3192
_exptl_crystal_size_max 0.10
_exptl_crystal_size_mid 0.10
_exptl_crystal_size_min 0.08
_refine_diff_density_max 1.017
_refine_diff_density_min -0.876
_refine_diff_density_rms 0.233
_refine_ls_extinction_method none
_refine_ls_goodness_of_fit_ref 1.015
_refine_ls_hydrogen_treatment constr
_refine_ls_matrix_type full
_refine_ls_number_parameters 280
_refine_ls_number_reflns 3932
_refine_ls_number_restraints 90
_refine_ls_restrained_S_all 1.004
_refine_ls_R_factor_all 0.0709
_refine_ls_R_factor_gt 0.0425
_refine_ls_shift/su_max 0.001
_refine_ls_shift/su_mean 0.000
_refine_ls_structure_factor_coef Fsqd
_refine_ls_weighting_details 'calc w=1/[\s^2^(Fo^2^)+(0.0611P)^2^+0.0000P] where P=(Fo^2^+2Fc^2^)/3'
_refine_ls_weighting_scheme calc
_refine_ls_wR_factor_gt 0.0983
_refine_ls_wR_factor_ref 0.1227
_reflns_number_gt 2775
_reflns_number_total 3932
_reflns_threshold_expression >2sigma(I)
_cod_data_source_file c3cc42741b.txt
_cod_data_source_block 2-160K
_cod_original_sg_symbol_H-M 'C2/c '
_cod_database_code 7109438

loop_
_symmetry_equiv_pos_as_xyz
'x, y, z'
'-x, y, -z+1/2'
'x+1/2, y+1/2, z'
'-x+1/2, y+1/2, -z+1/2'
'-x, -y, -z'
'x, -y, z-1/2'
'-x+1/2, -y+1/2, -z'
'x+1/2, -y+1/2, z-1/2'

loop_
_atom_site_label
_atom_site_type_symbol
_atom_site_fract_x
_atom_site_fract_y
_atom_site_fract_z
_atom_site_U_iso_or_equiv
_atom_site_adp_type
_atom_site_occupancy
_atom_site_symmetry_multiplicity
_atom_site_calc_flag
_atom_site_refinement_flags
Cu1 Cu 0.02055(5) 0.72508(11) -0.16041(8) 0.0320(3) Uani 1 1 d .
Cu2 Cu -0.05128(5) 0.56568(11) -0.23536(7) 0.0275(3) Uani 1 1 d .
Cu3 Cu -0.25462(5) 0.29218(11) 0.42877(8) 0.0304(3) Uani 1 1 d .
I1 I -0.08369(3) 0.79343(6) -0.23406(4) 0.02832(19) Uani 1 1 d .
I2 I 0.03707(3) 0.49354(6) -0.11672(4) 0.02731(19) Uani 1 1 d .
I3 I -0.16247(3) 0.20802(6) 0.50033(4) 0.0332(2) Uani 1 1 d .
C1 C -0.1162(4) 0.4702(9) -0.1162(7) 0.035(3) Uani 1 1 d .
H1 H -0.1029 0.5301 -0.0782 0.042 Uiso 1 1 calc R
C2 C -0.1339(4) 0.3664(9) -0.2270(6) 0.028(2) Uani 1 1 d .
H2 H -0.1356 0.3392 -0.2819 0.034 Uiso 1 1 calc R
C3 C -0.1582(4) 0.3132(9) -0.1695(7) 0.035(3) Uani 1 1 d .
H3 H -0.1787 0.2442 -0.1771 0.041 Uiso 1 1 calc R
C4 C -0.1658(4) 0.3616(10) -0.0180(7) 0.037(3) Uani 1 1 d .
H4A H -0.1399 0.3947 0.0286 0.045 Uiso 1 1 calc R
H4B H -0.1690 0.2775 -0.0080 0.045 Uiso 1 1 calc R
C5 C -0.2196(5) 0.4206(9) -0.0230(6) 0.036(3) Uani 1 1 d .
H5A H -0.2447 0.3896 -0.0713 0.043 Uiso 1 1 calc R
H5B H -0.2158 0.5050 -0.0314 0.043 Uiso 1 1 calc R
C6 C -0.2420(4) 0.3999(9) 0.0571(6) 0.033(3) Uani 1 1 d .
H6A H -0.2797 0.4230 0.0463 0.040 Uiso 1 1 calc R
H6B H -0.2403 0.3158 0.0698 0.040 Uiso 1 1 calc R
C7 C -0.2132(5) 0.4661(10) 0.1335(7) 0.040(3) Uani 1 1 d .
H7A H -0.1763 0.4377 0.1489 0.048 Uiso 1 1 calc R
H7B H -0.2120 0.5499 0.1204 0.048 Uiso 1 1 calc R
C8 C -0.2880(4) 0.5017(9) 0.2149(6) 0.029(2) Uani 1 1 d .
H8 H -0.3078 0.5577 0.1796 0.035 Uiso 1 1 calc R
C9 C -0.2996(4) 0.4550(9) 0.2865(6) 0.031(2) Uani 1 1 d .
H9 H -0.3296 0.4751 0.3091 0.037 Uiso 1 1 calc R
C10 C -0.2266(4) 0.3740(8) 0.2704(6) 0.022(2) Uani 1 1 d .
H10 H -0.1956 0.3276 0.2781 0.027 Uiso 1 1 calc R
C11 C 0.0718(4) 0.9002(9) -0.0210(6) 0.032(3) Uani 1 1 d .
H11 H 0.0948 0.9341 -0.0530 0.039 Uiso 1 1 calc R
C12 C 0.0691(5) 0.9337(10) 0.0577(7) 0.042(3) Uani 1 1 d .
H12A H 0.0829 1.0050 0.0868 0.051 Uiso 1 1 d R
C13 C 0.0209(10) 0.771(2) 0.0247(14) 0.028(3) Uani 0.50 1 d PU
H13A H -0.0010 0.7015 0.0272 0.034 Uiso 0.50 1 d PR
C13A C 0.0050(10) 0.805(2) 0.0074(14) 0.028(3) Uani 0.50 1 d PU
H13B H -0.0262 0.7548 0.0034 0.034 Uiso 0.50 1 d PR
C14 C 0.0312(9) 0.8290(19) 0.1783(12) 0.031(2) Uani 0.50 1 d PU
H14A H 0.0315 0.7461 0.1927 0.037 Uiso 0.50 1 d PR
H14B H 0.0668 0.8714 0.2239 0.037 Uiso 0.50 1 d PR
C14A C -0.0028(9) 0.8998(18) 0.1484(12) 0.029(2) Uani 0.50 1 d PU
H14C H -0.0095 0.9827 0.1561 0.035 Uiso 0.50 1 d PR
H14D H -0.0435 0.8600 0.1402 0.035 Uiso 0.50 1 d PR
C15 C -0.0205(9) 0.8800(18) 0.1860(12) 0.031(3) Uani 0.50 1 d PU
H15A H -0.0483 0.8538 0.1399 0.037 Uiso 0.50 1 d PR
H15B H -0.0181 0.9651 0.1837 0.037 Uiso 0.50 1 d PR
C15A C 0.0346(9) 0.8467(18) 0.2313(12) 0.030(3) Uani 0.50 1 d PU
H15C H 0.0700 0.8778 0.2304 0.036 Uiso 0.50 1 d PR
H15D H 0.0358 0.7616 0.2280 0.036 Uiso 0.50 1 d PR
N1 N -0.1067(3) 0.4645(7) -0.1946(5) 0.0256(19) Uani 1 1 d .
N2 N -0.1469(4) 0.3804(8) -0.0977(5) 0.036(2) Uani 1 1 d .
N3 N -0.2412(3) 0.4492(8) 0.2058(5) 0.030(2) Uani 1 1 d .
N4 N -0.2610(3) 0.3735(7) 0.3215(5) 0.029(2) Uani 1 1 d .
N5 N 0.0368(3) 0.8103(7) -0.0484(5) 0.032(2) Uani 1 1 d .
N6 N 0.0404(8) 0.8443(17) 0.0898(11) 0.028(2) Uani 0.50 1 d PU
N6A N 0.0208(8) 0.8775(16) 0.0704(11) 0.027(2) Uani 0.50 1 d PU

loop_
_atom_site_aniso_label
_atom_site_aniso_U_11
_atom_site_aniso_U_22
_atom_site_aniso_U_33
_atom_site_aniso_U_23
_atom_site_aniso_U_13
_atom_site_aniso_U_12
Cu1 0.0378(8) 0.0313(7) 0.0280(7) -0.0088(5) 0.0093(6) -0.0073(6)
Cu2 0.0282(7) 0.0288(7) 0.0267(7) 0.0013(5) 0.0086(6) -0.0072(5)
Cu3 0.0384(8) 0.0320(7) 0.0204(7) 0.0031(5) 0.0048(6) 0.0009(6)
I1 0.0270(4) 0.0256(4) 0.0349(4) -0.0015(3) 0.0123(3) 0.0037(3)
I2 0.0285(4) 0.0313(4) 0.0206(4) 0.0063(3) 0.0008(3) -0.0005(3)
I3 0.0280(4) 0.0395(4) 0.0325(4) 0.0016(3) 0.0069(3) 0.0044(3)
C1 0.028(6) 0.035(6) 0.040(7) -0.007(5) 0.001(5) -0.015(5)
C2 0.022(5) 0.031(6) 0.027(6) -0.004(5) -0.004(5) 0.001(5)
C3 0.038(6) 0.030(6) 0.036(6) -0.007(5) 0.008(5) -0.017(5)
C4 0.026(6) 0.051(7) 0.033(6) -0.006(5) -0.002(5) -0.013(5)
C5 0.059(8) 0.020(5) 0.028(6) -0.001(4) 0.007(6) -0.007(5)
C6 0.042(7) 0.025(6) 0.032(6) -0.004(4) 0.007(5) -0.004(5)
C7 0.042(7) 0.048(7) 0.031(7) 0.006(5) 0.012(6) -0.009(6)
C8 0.031(6) 0.039(6) 0.017(5) 0.005(5) 0.006(5) 0.012(5)
C9 0.025(6) 0.039(6) 0.026(6) -0.004(5) 0.002(5) 0.007(5)
C10 0.016(5) 0.032(6) 0.018(5) -0.001(4) 0.001(4) -0.008(4)
C11 0.025(6) 0.047(7) 0.025(6) -0.004(5) 0.005(5) -0.010(5)
C12 0.055(8) 0.038(7) 0.037(7) -0.007(5) 0.017(6) -0.019(6)
C13 0.041(7) 0.028(6) 0.015(6) 0.012(5) 0.005(5) -0.011(5)
C13A 0.041(7) 0.029(6) 0.015(6) 0.013(5) 0.004(5) -0.010(5)
C14 0.043(6) 0.031(5) 0.016(5) 0.010(4) 0.003(5) -0.009(4)
C14A 0.042(6) 0.029(5) 0.015(5) 0.011(4) 0.004(5) -0.009(4)
C15 0.043(6) 0.031(5) 0.017(5) 0.011(5) 0.002(5) -0.008(4)
C15A 0.043(6) 0.030(5) 0.015(5) 0.012(5) 0.003(5) -0.008(4)
N1 0.031(5) 0.029(5) 0.018(5) -0.006(3) 0.010(4) -0.006(4)
N2 0.036(5) 0.042(6) 0.030(5) -0.003(4) 0.006(4) -0.022(4)
N3 0.026(5) 0.043(5) 0.021(5) 0.004(4) 0.007(4) -0.009(4)
N4 0.028(5) 0.041(5) 0.019(4) -0.004(4) 0.005(4) 0.001(4)
N5 0.032(5) 0.032(5) 0.032(5) -0.013(4) 0.008(4) -0.008(4)
N6 0.041(6) 0.029(5) 0.015(5) 0.009(4) 0.004(5) -0.011(4)
N6A 0.040(6) 0.027(5) 0.014(5) 0.012(4) 0.004(5) -0.010(4)

loop_
_atom_type_symbol
_atom_type_description
_atom_type_scat_dispersion_real
_atom_type_scat_dispersion_imag
_atom_type_scat_source
C C 0.0033 0.0016 'International Tables Vol C Tables 4.2.6.8 and 6.1.1.4'
H H 0.0000 0.0000 'International Tables Vol C Tables 4.2.6.8 and 6.1.1.4'
Cu Cu 0.3201 1.2651 'International Tables Vol C Tables 4.2.6.8 and 6.1.1.4'
I I -0.4742 1.8119 'International Tables Vol C Tables 4.2.6.8 and 6.1.1.4'
N N 0.0061 0.0033 'International Tables Vol C Tables 4.2.6.8 and 6.1.1.4'

loop_
_geom_angle_atom_site_label_1
_geom_angle_atom_site_label_2
_geom_angle_atom_site_label_3
_geom_angle
_geom_angle_site_symmetry_1
_geom_angle_site_symmetry_3
N5 Cu1 I1 113.0(2) . 2_554
N5 Cu1 Cu2 136.8(2) . .
I1 Cu1 Cu2 110.15(5) 2_554 .
N5 Cu1 Cu2 148.1(3) . 2_554
I1 Cu1 Cu2 60.77(4) 2_554 2_554
Cu2 Cu1 Cu2 61.14(6) . 2_554
N5 Cu1 I2 103.4(3) . .
I1 Cu1 I2 111.31(5) 2_554 .
Cu2 Cu1 I2 61.78(4) . .
Cu2 Cu1 I2 57.84(4) 2_554 .
N5 Cu1 I1 105.2(3) . .
I1 Cu1 I1 106.34(5) 2_554 .
Cu2 Cu1 I1 59.27(4) . .
Cu2 Cu1 I1 106.46(5) 2_554 .
I2 Cu1 I1 117.58(5) . .
N5 Cu1 Cu1 150.6(3) . 2_554
I1 Cu1 Cu1 60.18(5) 2_554 2_554
Cu2 Cu1 Cu1 57.54(4) . 2_554
Cu2 Cu1 Cu1 57.43(4) 2_554 2_554
I2 Cu1 Cu1 105.55(3) . 2_554
I1 Cu1 Cu1 56.06(4) . 2_554
N1 Cu2 I2 110.4(2) . 2_554
N1 Cu2 Cu1 133.5(2) . .
I2 Cu2 Cu1 115.00(5) 2_554 .
N1 Cu2 Cu1 152.9(2) . 2_554
I2 Cu2 Cu1 61.88(4) 2_554 2_554
Cu1 Cu2 Cu1 65.03(6) . 2_554
N1 Cu2 I1 107.9(2) . .
I2 Cu2 I1 113.54(5) 2_554 .
Cu1 Cu2 I1 62.36(4) . .
Cu1 Cu2 I1 59.31(4) 2_554 .
N1 Cu2 Cu2 143.3(2) . 2_554
I2 Cu2 Cu2 62.54(4) 2_554 2_554
Cu1 Cu2 Cu2 59.49(5) . 2_554
Cu1 Cu2 Cu2 59.37(4) 2_554 2_554
I1 Cu2 Cu2 107.56(3) . 2_554
N1 Cu2 I2 97.3(2) . .
I2 Cu2 I2 107.80(5) 2_554 .
Cu1 Cu2 I2 59.90(4) . .
Cu1 Cu2 I2 109.81(5) 2_554 .
I1 Cu2 I2 118.71(5) . .
Cu2 Cu2 I2 56.75(4) 2_554 .
N4 Cu3 Cu3 174.5(3) . 7_456
N4 Cu3 I3 117.5(3) . 7_456
Cu3 Cu3 I3 61.52(6) 7_456 7_456
N4 Cu3 I3 119.2(3) . .
Cu3 Cu3 I3 61.45(5) 7_456 .
I3 Cu3 I3 122.98(5) 7_456 .
Cu1 I1 Cu2 59.92(4) 2_554 .
Cu1 I1 Cu1 63.76(5) 2_554 .
Cu2 I1 Cu1 58.37(4) . .
Cu2 I2 Cu1 60.28(4) 2_554 .
Cu2 I2 Cu2 60.71(5) 2_554 .
Cu1 I2 Cu2 58.32(4) . .
Cu3 I3 Cu3 57.02(5) 7_456 .
N1 C1 N2 112.9(9) . .
N1 C1 H1 123.6 . .
N2 C1 H1 123.6 . .
N1 C2 C3 111.3(9) . .
N1 C2 H2 124.4 . .
C3 C2 H2 124.4 . .
C2 C3 N2 106.7(9) . .
C2 C3 H3 126.7 . .
N2 C3 H3 126.7 . .
N2 C4 C5 109.4(9) . .
N2 C4 H4A 109.8 . .
C5 C4 H4A 109.8 . .
N2 C4 H4B 109.8 . .
C5 C4 H4B 109.8 . .
H4A C4 H4B 108.3 . .
C4 C5 C6 111.5(9) . .
C4 C5 H5A 109.3 . .
C6 C5 H5A 109.3 . .
C4 C5 H5B 109.3 . .
C6 C5 H5B 109.3 . .
H5A C5 H5B 108.0 . .
C7 C6 C5 114.6(9) . .
C7 C6 H6A 108.6 . .
C5 C6 H6A 108.6 . .
C7 C6 H6B 108.6 . .
C5 C6 H6B 108.6 . .
H6A C6 H6B 107.6 . .
N3 C7 C6 110.4(9) . .
N3 C7 H7A 109.6 . .
C6 C7 H7A 109.6 . .
N3 C7 H7B 109.6 . .
C6 C7 H7B 109.6 . .
H7A C7 H7B 108.1 . .
C9 C8 N3 105.1(9) . .
C9 C8 H8 127.5 . .
N3 C8 H8 127.5 . .
C8 C9 N4 110.9(9) . .
C8 C9 H9 124.6 . .
N4 C9 H9 124.6 . .
N4 C10 N3 112.0(9) . .
N4 C10 H10 124.0 . .
N3 C10 H10 124.0 . .
C12 C11 N5 111.6(10) . .
C12 C11 H11 124.2 . .
N5 C11 H11 124.2 . .
C11 C12 N6 105.8(12) . .
C11 C12 N6A 102.3(12) . .

loop_
_geom_bond_atom_site_label_1
_geom_bond_atom_site_label_2
_geom_bond_distance
_geom_bond_site_symmetry_2
_geom_bond_publ_flag
Cu1 N5 2.017(8) . y
Cu1 I1 2.6596(15) 2_554 y
Cu1 Cu2 2.6733(18) . y
Cu1 Cu2 2.6763(17) 2_554 y
Cu1 I2 2.7178(15) . y
Cu1 I1 2.7816(16) . y
Cu1 Cu1 2.876(3) 2_554 y
Cu2 N1 2.013(8) . y
Cu2 I2 2.6087(15) 2_554 y
Cu2 Cu1 2.6763(17) 2_554 ?
Cu2 I1 2.6990(15) . y
Cu2 Cu2 2.721(2) 2_554 y
Cu2 I2 2.7680(14) . y
Cu3 N4 1.937(8) . y
Cu3 Cu3 2.455(2) 7_456 y
Cu3 I3 2.5712(15) 7_456 y
Cu3 I3 2.5729(15) . y
I1 Cu1 2.6596(15) 2_554 ?
I2 Cu2 2.6087(15) 2_554 ?
I3 Cu3 2.5712(15) 7_456 ?
C1 N1 1.332(13) . ?
C1 N2 1.345(12) . ?
C1 H1 0.9300 . ?
C2 N1 1.354(12) . ?
C2 C3 1.347(14) . ?
C2 H2 0.9300 . ?
C3 N2 1.367(12) . ?
C3 H3 0.9300 . ?
C4 N2 1.469(13) . ?
C4 C5 1.501(14) . ?
C4 H4A 0.9700 . ?
C4 H4B 0.9700 . ?
C5 C6 1.526(14) . ?
C5 H5A 0.9700 . ?
C5 H5B 0.9700 . ?
C6 C7 1.504(14) . ?
C6 H6A 0.9700 . ?
C6 H6B 0.9700 . ?
C7 N3 1.487(13) . ?
C7 H7A 0.9700 . ?
C7 H7B 0.9700 . ?
C8 C9 1.350(14) . ?
C8 N3 1.356(12) . ?
C8 H8 0.9300 . ?
C9 N4 1.381(12) . ?
C9 H9 0.9300 . ?
C10 N4 1.307(11) . ?
C10 N3 1.340(12) . ?
C10 H10 0.9300 . ?
C11 C12 1.338(14) . ?
C11 N5 1.364(12) . ?
C11 H11 0.9300 . ?
C12 N6 1.40(2) . ?
C12 N6A 1.42(2) . ?
C12 H12A 0.9637 . ?
C13 C13A 0.59(3) . ?
C13 N6 1.35(3) . ?
C13 N5 1.39(2) . ?
C13 N6A 1.41(3) . ?
C13 H13A 0.9636 . ?
C13 H13B 1.1863 . ?
C13A N6A 1.30(3) . ?
C13A N5 1.32(3) . ?
C13A N6 1.52(3) . ?
C13A H13A 1.2308 . ?
C13A H13B 0.9641 . ?
C14 C15A 0.87(2) . ?
C14 C14A 1.20(3) . ?
C14 C15 1.45(3) . ?
C14 N6 1.50(3) . ?
C14 N6A 1.80(3) . ?
C14 H14A 0.9634 . ?
C14 H14B 1.1511 . ?
C14 H15C 1.2865 . ?
C14 H15D 1.0942 . ?
C14A C15 0.85(2) . ?
C14A N6A 1.51(3) . ?
C14A C15A 1.60(3) . ?
C14A N6 1.69(3) . ?
C14A H14C 0.9633 . ?
C14A H14D 1.1060 . ?
C14A H15A 1.2436 . ?
C14A H15B 1.0498 . ?
C15 C15A 1.49(3) 2 ?
C15 C15A 1.49(3) . ?
C15A C15A 1.95(4) 2 ?
